data_7232644
loop_
_publ_author_name
'Angamuthu, Raja'
'Raje, Sakthi'

_publ_section_title
;
 Solvent-Free Synthesis and Reactivity of Nickel(II) Borohydride and
 Nickel(II) Hydride
;
_journal_name_full 'Green Chemistry'
_journal_paper_doi 10.1039/C8GC04058C
_journal_year 2019
_chemical_formula_moiety 'C14 H20 N4 Ni O2, H O4 S, O2 S0.5, O'
_chemical_formula_sum 'C14 H21 N4 Ni O9 S1.5'
_chemical_formula_weight 496.15
_space_group_crystal_system monoclinic
_space_group_IT_number 15
_space_group_name_Hall '-C 2yc'
_space_group_name_H-M_alt 'C 1 2/c 1'
_symmetry_space_group_name_Hall '-C 2yc'
_symmetry_space_group_name_H-M 'C 1 2/c 1'
_atom_sites_solution_hydrogens mixed
_atom_sites_solution_primary iterative
_audit_creation_date 2018-11-09
_audit_creation_method
;
Olex2 1.2
(compiled 2018.05.29 svn.r3508 for OlexSys, GUI svn.r5506)
;
_audit_update_record
;
2019-03-21 deposited with the CCDC.    2019-04-18 downloaded from the CCDC.
;
_cell_angle_alpha 90
_cell_angle_beta 100.803(2)
_cell_angle_gamma 90
_cell_formula_units_Z 8
_cell_length_a 21.7139(16)
_cell_length_b 11.0715(8)
_cell_length_c 16.0808(12)
_cell_measurement_reflns_used 5465
_cell_measurement_temperature 100(2)
_cell_measurement_theta_max 25.817
_cell_measurement_theta_min 2.345
_cell_volume 3797.4(5)
_computing_cell_refinement 'SAINT V8.38A (?, 2016)'
_computing_data_reduction 'SAINT V8.38A (?, 2016)'
_computing_molecular_graphics 'Olex2 (Dolomanov et al., 2009)'
_computing_publication_material 'Olex2 (Dolomanov et al., 2009)'
_computing_structure_refinement 'ShelXL (Sheldrick, 2015)'
_computing_structure_solution 'olex2.solve (Bourhis et al., 2015)'
_diffrn_ambient_temperature 100(2)
_diffrn_measured_fraction_theta_full 0.999
_diffrn_measured_fraction_theta_max 0.999
_diffrn_measurement_device_type 'Bruker APEX-II CCD'
_diffrn_radiation_type MoK\a
_diffrn_radiation_wavelength 0.710
_diffrn_reflns_av_R_equivalents 0.0955
_diffrn_reflns_av_unetI/netI 0.0710
_diffrn_reflns_Laue_measured_fraction_full 0.999
_diffrn_reflns_Laue_measured_fraction_max 0.999
_diffrn_reflns_limit_h_max 25
_diffrn_reflns_limit_h_min -25
_diffrn_reflns_limit_k_max 13
_diffrn_reflns_limit_k_min -13
_diffrn_reflns_limit_l_max 19
_diffrn_reflns_limit_l_min -19
_diffrn_reflns_number 22394
_diffrn_reflns_point_group_measured_fraction_full 0.999
_diffrn_reflns_point_group_measured_fraction_max 0.999
_diffrn_reflns_theta_full 25.095
_diffrn_reflns_theta_max 25.095
_diffrn_reflns_theta_min 2.904
_exptl_absorpt_coefficient_mu 1.246
_exptl_absorpt_correction_T_max 0.7456
_exptl_absorpt_correction_T_min 0.6337
_exptl_absorpt_correction_type multi-scan
_exptl_absorpt_process_details
'SADABS-2016/2 (Bruker,2016/2) was used for absorption correction. wR2(int) was 0.1033 before and 0.0683 after correction. The Ratio of minimum to maximum transmission is 0.8499. The \l/2 correction factor is Not present.'
_exptl_crystal_colour 'light violet'
_exptl_crystal_colour_modifier light
_exptl_crystal_colour_primary violet
_exptl_crystal_density_diffrn 1.736
_exptl_crystal_description block
_exptl_crystal_F_000 2056
_exptl_crystal_size_max 0.05
_exptl_crystal_size_mid 0.05
_exptl_crystal_size_min 0.02
_refine_diff_density_max 1.719
_refine_diff_density_min -1.232
_refine_diff_density_rms 0.113
_refine_ls_extinction_method none
_refine_ls_goodness_of_fit_ref 1.019
_refine_ls_hydrogen_treatment mixed
_refine_ls_matrix_type full
_refine_ls_number_parameters 284
_refine_ls_number_reflns 3386
_refine_ls_number_restraints 22
_refine_ls_restrained_S_all 1.086
_refine_ls_R_factor_all 0.0965
_refine_ls_R_factor_gt 0.0592
_refine_ls_shift/su_max 0.000
_refine_ls_shift/su_mean 0.000
_refine_ls_structure_factor_coef Fsqd
_refine_ls_weighting_details 'w=1/[\s^2^(Fo^2^)+(0.0443P)^2^+42.6219P] where P=(Fo^2^+2Fc^2^)/3'
_refine_ls_weighting_scheme calc
_refine_ls_wR_factor_gt 0.1214
_refine_ls_wR_factor_ref 0.1367
_reflns_Friedel_coverage 0.000
_reflns_number_gt 2380
_reflns_number_total 3386
_reflns_threshold_expression 'I > 2\s(I)'
_cod_data_source_file c8gc04058c2.cif
_cod_data_source_block '[(LH)Ni(H2O)2](HSO4)(SO4)'
_cod_original_formula_sum 'C14 H21 N4 Ni O9 S1.50'
_cod_database_code 7232644
_shelx_shelxl_version_number 2016/4
_shelx_space_group_comment
;
The symmetry employed for this shelxl refinement is uniquely defined
by the following loop, which should always be used as a source of
symmetry information in preference to the above space-group names.
They are only intended as comments.
;
_shelx_estimated_absorpt_t_max 0.976
_shelx_estimated_absorpt_t_min 0.940
_olex2_refinement_description
;
1. Fixed Uiso
 At 1.2 times of:
  All C(H) groups, All C(H,H) groups, All N(H) groups
 At 1.5 times of:
  All O(H) groups, All O(H,H) groups
2. Restrained distances
 O2W-H2WA = O2W-H2WB
 0.87 with sigma of 0.02
 H2WA-H2WB
 1.38 with sigma of 0.04
 Ni1-H2WA \\sim Ni1-H2WB
 with sigma of 0.02
3. Uiso/Uaniso restraints and constraints
S1A \\sim O3A \\sim O3A \\sim O1A \\sim O1A \\sim O2A \\sim O2A: within 1.7A
with sigma of 0.004 and sigma for terminal atoms of 0.008
4. Others
 Fixed Sof: O3A(0.5) O1A(0.5)
5.a Rotating group:
 O1W(H1WA,H1WB)
5.b Ternary CH refined with riding coordinates:
 N2(H2), N4(H4)
5.c Secondary CH2 refined with riding coordinates:
 C1(H1A,H1B), C14(H14A,H14B), C7(H7A,H7B), C8(H8A,H8B)
5.d Aromatic/amide H refined with riding coordinates:
 C5(H5), C3(H3), C12(H12), C4(H4A), C10(H10), C11(H11)
5.e Idealised tetrahedral OH refined as rotating group:
 O2(H2A)
;
_olex2_submission_special_instructions 'No special instructions were received'

loop_
_space_group_symop_operation_xyz
'x, y, z'
'-x, y, -z+1/2'
'x+1/2, y+1/2, z'
'-x+1/2, y+1/2, -z+1/2'
'-x, -y, -z'
'x, -y, z-1/2'
'-x+1/2, -y+1/2, -z'
'x+1/2, -y+1/2, z-1/2'

loop_
_atom_site_label
_atom_site_type_symbol
_atom_site_fract_x
_atom_site_fract_y
_atom_site_fract_z
_atom_site_U_iso_or_equiv
_atom_site_adp_type
_atom_site_occupancy
_atom_site_site_symmetry_order
_atom_site_calc_flag
_atom_site_refinement_flags_posn
_atom_site_refinement_flags_adp
_atom_site_refinement_flags_occupancy
Ni1 Ni 0.37693(3) 0.73218(6) 0.32716(4) 0.0177(2) Uani 1 1 d D . .
S1 S 0.31941(6) 0.31104(13) 0.35262(9) 0.0210(3) Uani 1 1 d . . .
S1A S 0.500000 0.4017(2) 0.250000 0.0263(5) Uani 1 2 d S TU P
O1 O 0.27922(17) 0.4147(3) 0.3575(2) 0.0219(9) Uani 1 1 d . . .
O1W O 0.30256(18) 0.6229(4) 0.2814(2) 0.0263(10) Uani 1 1 d . . .
H1WA H 0.263626 0.659819 0.274211 0.039 Uiso 1 1 d GR . .
H1WB H 0.296075 0.561879 0.318002 0.039 Uiso 1 1 d GR . .
O3 O 0.30431(17) 0.2512(4) 0.2711(2) 0.0271(10) Uani 1 1 d . . .
O4 O 0.3169(2) 0.2277(4) 0.4225(3) 0.0366(11) Uani 1 1 d . . .
N2 N 0.3347(2) 0.9016(4) 0.2833(3) 0.0175(10) Uani 1 1 d . . .
H2 H 0.310283 0.891037 0.235976 0.021 Uiso 1 1 calc R . .
O2 O 0.38616(19) 0.3563(5) 0.3642(3) 0.0487(14) Uani 1 1 d . . .
H2A H 0.394154 0.377378 0.316468 0.073 Uiso 1 1 calc GR . .
N3 N 0.4499(2) 0.8404(4) 0.3635(3) 0.0189(10) Uani 1 1 d . . .
N1 N 0.34340(19) 0.7805(4) 0.4298(3) 0.0183(10) Uani 1 1 d . . .
N4 N 0.4325(2) 0.6176(4) 0.4216(3) 0.0291(12) Uani 1 1 d . . .
H4 H 0.437319 0.549124 0.399718 0.035 Uiso 1 1 calc R . .
C1 C 0.3875(2) 0.9800(5) 0.2711(3) 0.0194(12) Uani 1 1 d . . .
H1A H 0.377190 1.053577 0.274973 0.023 Uiso 1 1 calc R . .
H1B H 0.395149 0.968884 0.221704 0.023 Uiso 1 1 calc R . .
C2 C 0.4455(3) 0.9543(5) 0.3352(3) 0.0187(12) Uani 1 1 d . . .
C14 C 0.2982(2) 0.9471(5) 0.3455(3) 0.0189(12) Uani 1 1 d . . .
H14A H 0.259414 0.940429 0.324579 0.023 Uiso 1 1 calc R . .
H14B H 0.306132 1.021777 0.353797 0.023 Uiso 1 1 calc R . .
C13 C 0.3113(2) 0.8832(5) 0.4288(3) 0.0185(12) Uani 1 1 d . . .
C5 C 0.5471(2) 0.8803(5) 0.4512(3) 0.0226(13) Uani 1 1 d . . .
H5 H 0.578574 0.856197 0.486919 0.027 Uiso 1 1 calc R . .
C3 C 0.4926(3) 1.0356(5) 0.3623(3) 0.0223(13) Uani 1 1 d . . .
H3 H 0.490453 1.107488 0.343454 0.027 Uiso 1 1 calc R . .
C6 C 0.4978(2) 0.8034(5) 0.4218(3) 0.0187(12) Uani 1 1 d . . .
O3A O 0.4836(4) 0.4336(8) 0.1635(5) 0.0317(16) Uani 0.5 1 d . U .
C9 C 0.3592(3) 0.7146(5) 0.5006(4) 0.0253(14) Uani 1 1 d . . .
C12 C 0.2921(3) 0.9228(5) 0.5013(3) 0.0231(13) Uani 1 1 d . . .
H12 H 0.271598 0.988223 0.501125 0.028 Uiso 1 1 calc R . .
C4 C 0.5440(3) 0.9973(6) 0.4212(4) 0.0253(14) Uani 1 1 d . . .
H4A H 0.573715 1.046180 0.438997 0.030 Uiso 1 1 calc R . .
C10 C 0.3418(3) 0.7498(6) 0.5747(4) 0.0329(16) Uani 1 1 d . . .
H10 H 0.352160 0.708476 0.619748 0.039 Uiso 1 1 calc R . .
C11 C 0.3068(3) 0.8549(6) 0.5740(4) 0.0318(16) Uani 1 1 d . . .
H11 H 0.294431 0.877358 0.618614 0.038 Uiso 1 1 calc R . .
C7 C 0.4948(3) 0.6737(5) 0.4504(4) 0.0332(16) Uani 1 1 d . . .
H7A H 0.522307 0.632681 0.431485 0.040 Uiso 1 1 calc R . .
H7B H 0.503739 0.671197 0.504138 0.040 Uiso 1 1 calc R . .
C8 C 0.3955(3) 0.6025(5) 0.4889(4) 0.0340(16) Uani 1 1 d . . .
H8A H 0.420011 0.585531 0.535125 0.041 Uiso 1 1 calc R . .
H8B H 0.370239 0.543864 0.476397 0.041 Uiso 1 1 calc R . .
O1A O 0.5033(4) 0.5066(9) 0.3040(6) 0.0363(17) Uani 0.5 1 d . U .
O2A O 0.4470(3) 0.3238(6) 0.2570(4) 0.094(2) Uani 1 1 d . U .
O2W O 0.40945(19) 0.6886(4) 0.2168(3) 0.0274(10) Uani 1 1 d D . .
H2WA H 0.3780(16) 0.671(5) 0.170(2) 0.041 Uiso 1 1 d DR . .
H2WB H 0.432(2) 0.625(4) 0.216(3) 0.041 Uiso 1 1 d DR . .
O1AA O 0.3190(3) 0.6702(6) 0.0820(4) 0.0827(19) Uani 1 1 d . . .

loop_
_atom_site_aniso_label
_atom_site_aniso_U_11
_atom_site_aniso_U_22
_atom_site_aniso_U_33
_atom_site_aniso_U_23
_atom_site_aniso_U_13
_atom_site_aniso_U_12
Ni1 0.0175(4) 0.0137(4) 0.0191(4) 0.0038(3) -0.0035(3) -0.0026(3)
S1 0.0169(7) 0.0241(8) 0.0191(8) -0.0049(6) -0.0042(6) 0.0016(6)
S1A 0.0245(11) 0.0275(12) 0.0265(12) 0.000 0.0037(9) 0.000
O1 0.025(2) 0.021(2) 0.018(2) 0.0013(16) 0.0015(17) 0.0003(17)
O1W 0.025(2) 0.025(2) 0.027(2) 0.0064(18) -0.0019(18) -0.0082(18)
O3 0.026(2) 0.035(3) 0.018(2) -0.0087(18) -0.0021(17) 0.0033(19)
O4 0.053(3) 0.029(2) 0.024(2) -0.0007(19) -0.003(2) 0.008(2)
N2 0.018(2) 0.020(2) 0.013(2) 0.0020(19) -0.0008(19) -0.003(2)
O2 0.021(2) 0.085(4) 0.039(3) -0.019(3) 0.003(2) -0.017(2)
N3 0.014(2) 0.020(3) 0.021(3) 0.001(2) 0.0007(19) 0.002(2)
N1 0.015(2) 0.021(3) 0.016(2) 0.003(2) -0.0052(18) -0.011(2)
N4 0.033(3) 0.015(3) 0.033(3) 0.004(2) -0.009(2) -0.003(2)
C1 0.024(3) 0.016(3) 0.021(3) 0.004(2) 0.008(2) 0.002(2)
C2 0.022(3) 0.020(3) 0.016(3) 0.000(2) 0.009(2) 0.001(3)
C14 0.016(3) 0.023(3) 0.016(3) 0.001(2) -0.002(2) 0.002(2)
C13 0.012(3) 0.023(3) 0.018(3) 0.000(2) -0.003(2) -0.008(2)
C5 0.014(3) 0.033(4) 0.020(3) -0.007(3) 0.002(2) 0.006(3)
C3 0.028(3) 0.018(3) 0.024(3) -0.008(2) 0.012(3) -0.009(3)
C6 0.012(3) 0.021(3) 0.021(3) -0.003(2) -0.002(2) 0.008(2)
O3A 0.028(3) 0.037(3) 0.026(3) 0.004(3) -0.004(3) -0.004(3)
C9 0.022(3) 0.027(3) 0.023(3) 0.009(3) -0.008(2) -0.014(3)
C12 0.018(3) 0.032(4) 0.019(3) -0.005(3) 0.002(2) -0.008(3)
C4 0.017(3) 0.036(4) 0.024(3) -0.015(3) 0.005(3) -0.012(3)
C10 0.041(4) 0.036(4) 0.017(3) 0.011(3) -0.006(3) -0.025(3)
C11 0.031(4) 0.048(4) 0.017(3) -0.007(3) 0.006(3) -0.027(3)
C7 0.031(4) 0.025(3) 0.037(4) 0.003(3) -0.009(3) 0.011(3)
C8 0.039(4) 0.024(3) 0.032(4) 0.016(3) -0.013(3) -0.012(3)
O1A 0.031(3) 0.038(3) 0.039(3) -0.013(3) 0.005(3) -0.006(3)
O2A 0.100(4) 0.090(4) 0.113(4) -0.048(4) 0.072(4) -0.055(4)
O2W 0.026(2) 0.020(2) 0.037(3) -0.0068(19) 0.0058(19) -0.0004(18)
O1AA 0.089(5) 0.076(4) 0.090(5) 0.002(4) 0.036(4) 0.007(4)

loop_
_atom_type_symbol
_atom_type_description
_atom_type_scat_dispersion_real
_atom_type_scat_dispersion_imag
_atom_type_scat_source
C C 0.0033 0.0016 'International Tables Vol C Tables 4.2.6.8 and 6.1.1.4'
H H 0.0000 0.0000 'International Tables Vol C Tables 4.2.6.8 and 6.1.1.4'
N N 0.0061 0.0033 'International Tables Vol C Tables 4.2.6.8 and 6.1.1.4'
Ni Ni 0.3393 1.1124 'International Tables Vol C Tables 4.2.6.8 and 6.1.1.4'
O O 0.0106 0.0060 'International Tables Vol C Tables 4.2.6.8 and 6.1.1.4'
S S 0.1246 0.1234 'International Tables Vol C Tables 4.2.6.8 and 6.1.1.4'

loop_
_geom_angle_atom_site_label_1
_geom_angle_atom_site_label_2
_geom_angle_atom_site_label_3
_geom_angle
_geom_angle_site_symmetry_1
_geom_angle_site_symmetry_3
O1W Ni1 N2 97.99(16) . .
O1W Ni1 N4 101.83(17) . .
O1W Ni1 O2W 85.85(16) . .
N2 Ni1 N4 152.85(18) . .
N3 Ni1 O1W 176.06(17) . .
N3 Ni1 N2 80.68(17) . .
N3 Ni1 N1 89.43(17) . .
N3 Ni1 N4 80.66(18) . .
N3 Ni1 O2W 90.61(17) . .
N1 Ni1 O1W 94.02(16) . .
N1 Ni1 N2 80.68(17) . .
N1 Ni1 N4 79.59(19) . .
N1 Ni1 O2W 177.20(17) . .
O2W Ni1 N2 96.57(16) . .
O2W Ni1 N4 103.17(18) . .
O1 S1 O4 110.3(2) . .
O1 S1 O2 107.7(3) . .
O3 S1 O1 111.9(2) . .
O3 S1 O4 111.8(2) . .
O3 S1 O2 108.1(2) . .
O4 S1 O2 106.7(3) . .
O3A S1A O3A 151.1(8) 2_655 .
O3A S1A O1A 111.5(7) . .
O3A S1A O1A 39.9(4) 2_655 .
O3A S1A O1A 111.5(7) 2_655 2_655
O3A S1A O1A 39.9(4) . 2_655
O3A S1A O2A 99.6(5) . .
O3A S1A O2A 97.4(5) . 2_655
O3A S1A O2A 97.4(5) 2_655 .
O3A S1A O2A 99.6(5) 2_655 2_655
O1A S1A O1A 72.9(8) 2_655 .
O1A S1A O2A 112.3(4) 2_655 2_655
O1A S1A O2A 124.8(5) 2_655 .
O1A S1A O2A 112.3(4) . .
O1A S1A O2A 124.8(5) . 2_655
O2A S1A O2A 107.5(6) 2_655 .
C1 N2 Ni1 105.2(3) . .
C14 N2 Ni1 109.0(3) . .
C14 N2 C1 114.7(4) . .
C2 N3 Ni1 117.8(4) . .
C6 N3 Ni1 119.9(4) . .
C6 N3 C2 121.9(5) . .
C13 N1 Ni1 119.3(4) . .
C13 N1 C9 121.6(5) . .
C9 N1 Ni1 118.7(4) . .
C7 N4 Ni1 109.3(3) . .
C8 N4 Ni1 105.8(3) . .
C8 N4 C7 114.1(5) . .
N2 C1 C2 111.6(4) . .
N3 C2 C1 114.3(5) . .
N3 C2 C3 120.6(5) . .
C3 C2 C1 125.1(5) . .
N2 C14 C13 114.2(4) . .
N1 C13 C14 115.2(5) . .
N1 C13 C12 120.0(5) . .
C12 C13 C14 124.8(5) . .
C4 C5 C6 118.5(5) . .
C2 C3 C4 118.2(5) . .
N3 C6 C5 120.3(5) . .
N3 C6 C7 115.8(5) . .
C5 C6 C7 123.8(5) . .
O1A O3A S1A 71.7(7) 2_655 .
N1 C9 C10 121.0(6) . .
N1 C9 C8 113.6(5) . .
C10 C9 C8 125.4(5) . .
C11 C12 C13 119.0(6) . .
C5 C4 C3 120.4(5) . .
C9 C10 C11 118.0(5) . .
C12 C11 C10 120.4(6) . .
N4 C7 C6 113.0(4) . .
N4 C8 C9 111.7(5) . .
S1A O1A O1A 53.5(4) . 2_655
O3A O1A S1A 68.4(7) 2_655 .
O3A O1A O1A 120.2(8) 2_655 2_655

loop_
_geom_bond_atom_site_label_1
_geom_bond_atom_site_label_2
_geom_bond_distance
_geom_bond_site_symmetry_2
Ni1 O1W 2.041(4) .
Ni1 N2 2.148(4) .
Ni1 N3 1.986(4) .
Ni1 N1 1.998(5) .
Ni1 N4 2.164(5) .
Ni1 O2W 2.086(4) .
S1 O1 1.453(4) .
S1 O3 1.451(4) .
S1 O4 1.463(4) .
S1 O2 1.512(4) .
S1A O3A 1.414(8) .
S1A O3A 1.414(8) 2_655
S1A O1A 1.444(9) .
S1A O1A 1.444(9) 2_655
S1A O2A 1.459(6) .
S1A O2A 1.459(6) 2_655
N2 C1 1.481(6) .
N2 C14 1.475(7) .
N3 C2 1.338(7) .
N3 C6 1.328(6) .
N1 C13 1.332(7) .
N1 C9 1.341(7) .
N4 C7 1.481(7) .
N4 C8 1.474(8) .
C1 C2 1.497(7) .
C2 C3 1.371(7) .
C14 C13 1.494(7) .
C13 C12 1.381(8) .
C5 C6 1.379(8) .
C5 C4 1.378(8) .
C3 C4 1.388(8) .
C6 C7 1.513(8) .
O3A O1A 0.976(10) 2_655
C9 C10 1.373(8) .
C9 C8 1.501(9) .
C12 C11 1.375(8) .
C10 C11 1.388(9) .
O1A O3A 0.976(10) 2_655
O1A O1A 1.716(18) 2_655
